data_4135262
loop_
_publ_author_name
'Zhang, Hui'
'Wang, Junyi'
'Yang, Weiguang'
'Xiang, Libo'
'Sun, Weicheng'
'Ming, Wenbo'
'Li, Yinxin'
'Lin, Zhenyang'
'Ye, Qing'

_publ_section_title
;
 Solution-Phase Synthesis of a Base-Free Benzoborirene and a
 Three-Dimensional Inorganic Analogue.
;
_journal_name_full 'Journal of the American Chemical Society'
_journal_paper_doi 10.1021/jacs.0c06538
_journal_year 2020
_chemical_formula_moiety 'C8 H28 B11 N Si2'
_chemical_formula_sum 'C8 H28 B11 N Si2'
_chemical_formula_weight 313.40
_space_group_crystal_system monoclinic
_space_group_IT_number 14
_space_group_name_Hall '-P 2ybc'
_space_group_name_H-M_alt 'P 1 21/c 1'
_atom_sites_solution_hydrogens geom
_atom_sites_solution_primary dual
_audit_creation_date 2020-05-07
_audit_creation_method
;
Olex2 1.2
(compiled 2018.04.26 svn.r3504 for OlexSys, GUI svn.r5492)
;
_cell_angle_alpha 90
_cell_angle_beta 107.734(3)
_cell_angle_gamma 90
_cell_formula_units_Z 4
_cell_length_a 9.5798(9)
_cell_length_b 20.813(2)
_cell_length_c 10.2723(10)
_cell_measurement_reflns_used 9898
_cell_measurement_temperature 100(2)
_cell_measurement_theta_max 27.35
_cell_measurement_theta_min 2.30
_cell_volume 1950.8(3)
_computing_cell_refinement 'SAINT V8.38A (?, 2016)'
_computing_data_reduction 'SAINT V8.38A (?, 2016)'
_computing_molecular_graphics 'Olex2 (Dolomanov et al., 2009)'
_computing_publication_material 'Olex2 (Dolomanov et al., 2009)'
_computing_structure_refinement 'ShelXL (Sheldrick, 2015)'
_computing_structure_solution 'XT (Sheldrick, 2015)'
_diffrn_ambient_temperature 100.01
_diffrn_detector_area_resol_mean 7.9
_diffrn_detector_type 'CMOS area detector'
_diffrn_measured_fraction_theta_full 0.997
_diffrn_measured_fraction_theta_max 0.997
_diffrn_measurement_device 'three-circle diffractometer'
_diffrn_measurement_device_type 'Bruker CMOS area detector'
_diffrn_measurement_method '\w and \f scans'
_diffrn_radiation_type MoK\a
_diffrn_radiation_wavelength 0.71073
_diffrn_reflns_av_R_equivalents 0.1782
_diffrn_reflns_av_unetI/netI 0.0581
_diffrn_reflns_Laue_measured_fraction_full 0.997
_diffrn_reflns_Laue_measured_fraction_max 0.997
_diffrn_reflns_limit_h_max 11
_diffrn_reflns_limit_h_min -11
_diffrn_reflns_limit_k_max 24
_diffrn_reflns_limit_k_min -24
_diffrn_reflns_limit_l_max 12
_diffrn_reflns_limit_l_min -12
_diffrn_reflns_number 56495
_diffrn_reflns_point_group_measured_fraction_full 0.997
_diffrn_reflns_point_group_measured_fraction_max 0.997
_diffrn_reflns_theta_full 24.709
_diffrn_reflns_theta_max 24.709
_diffrn_reflns_theta_min 2.232
_exptl_absorpt_coefficient_mu 0.168
_exptl_absorpt_correction_T_max 0.7456
_exptl_absorpt_correction_T_min 0.4687
_exptl_absorpt_correction_type multi-scan
_exptl_absorpt_process_details
'SADABS-2016/2 (Bruker,2016/2) was used for absorption correction. wR2(int) was 0.1770 before and 0.1140 after correction. The Ratio of minimum to maximum transmission is 0.6286. The \l/2 correction factor is Not present.'
_exptl_crystal_colour 'clear light colourless'
_exptl_crystal_colour_lustre clear
_exptl_crystal_colour_modifier light
_exptl_crystal_colour_primary colourless
_exptl_crystal_density_diffrn 1.067
_exptl_crystal_description block
_exptl_crystal_F_000 664
_exptl_crystal_size_max 0.15
_exptl_crystal_size_mid 0.12
_exptl_crystal_size_min 0.1
_refine_diff_density_max 0.377
_refine_diff_density_min -0.292
_refine_diff_density_rms 0.058
_refine_ls_extinction_method none
_refine_ls_goodness_of_fit_ref 1.034
_refine_ls_hydrogen_treatment constr
_refine_ls_matrix_type full
_refine_ls_number_parameters 205
_refine_ls_number_reflns 3307
_refine_ls_number_restraints 0
_refine_ls_restrained_S_all 1.034
_refine_ls_R_factor_all 0.0722
_refine_ls_R_factor_gt 0.0465
_refine_ls_shift/su_max 0.000
_refine_ls_shift/su_mean 0.000
_refine_ls_structure_factor_coef Fsqd
_refine_ls_weighting_details 'w=1/[\s^2^(Fo^2^)+(0.0489P)^2^+1.7637P] where P=(Fo^2^+2Fc^2^)/3'
_refine_ls_weighting_scheme calc
_refine_ls_wR_factor_gt 0.1082
_refine_ls_wR_factor_ref 0.1214
_reflns_Friedel_coverage 0.000
_reflns_number_gt 2517
_reflns_number_total 3307
_reflns_threshold_expression 'I > 2\s(I)'
_cod_data_source_file ja0c06538_si_002.cif
_cod_data_source_block 13
_cod_database_code 4135262
_shelx_shelxl_version_number 2018/3
_shelx_space_group_comment
;
The symmetry employed for this shelxl refinement is uniquely defined
by the following loop, which should always be used as a source of
symmetry information in preference to the above space-group names.
They are only intended as comments.
;
_shelx_estimated_absorpt_t_max 0.983
_shelx_estimated_absorpt_t_min 0.975
_olex2_refinement_description
;
1. Fixed Uiso
 At 1.2 times of:
  All B(H) groups
 At 1.5 times of:
  All C(H,H,H) groups
2.a Idealised Me refined as rotating group:
 C8(H8A,H8B,H8C), C7(H7A,H7B,H7C), C4(H4A,H4B,H4C), C6(H6A,H6B,H6C), C5(H5A,
 H5B,H5C), C3(H3A,H3B,H3C)
2.b Boron cage BH refined with riding coordinates:
 B00A(H00A), B00C(H00C), B00D(H00D), B00E(H00E), B00F(H00F), B00G(H00G),
 B00H(H00H), B00I(H00I), B00J(H00J), B00K(H00K)
;
_olex2_submission_special_instructions 'No special instructions were received'

loop_
_space_group_symop_operation_xyz
'x, y, z'
'-x, y+1/2, -z+1/2'
'-x, -y, -z'
'x, -y-1/2, z-1/2'

loop_
_atom_site_label
_atom_site_type_symbol
_atom_site_fract_x
_atom_site_fract_y
_atom_site_fract_z
_atom_site_U_iso_or_equiv
_atom_site_adp_type
_atom_site_occupancy
_atom_site_site_symmetry_order
_atom_site_calc_flag
_atom_site_refinement_flags_posn
_atom_site_refinement_flags_adp
_atom_site_refinement_flags_occupancy
_atom_site_disorder_assembly
_atom_site_disorder_group
Si2 Si 0.66664(7) 0.40791(3) 0.20245(7) 0.01439(19) Uani 1 1 d . . . . .
Si1 Si 0.42632(8) 0.36557(4) 0.33721(8) 0.0232(2) Uani 1 1 d . . . . .
N1 N 0.6126(2) 0.38322(9) 0.34611(19) 0.0148(5) Uani 1 1 d . . . . .
C2 C 0.8839(2) 0.37393(11) 0.5518(2) 0.0124(5) Uani 1 1 d . . . . .
C1 C 0.7569(3) 0.36234(11) 0.6262(2) 0.0137(5) Uani 1 1 d . . . . .
C8 C 0.8679(3) 0.39856(12) 0.2402(3) 0.0199(6) Uani 1 1 d . . . . .
H8A H 0.918468 0.427946 0.314065 0.030 Uiso 1 1 calc GR . . . .
H8B H 0.895538 0.408586 0.158161 0.030 Uiso 1 1 calc GR . . . .
H8C H 0.895840 0.354201 0.268376 0.030 Uiso 1 1 calc GR . . . .
C7 C 0.5738(3) 0.35568(12) 0.0553(3) 0.0223(6) Uani 1 1 d . . . . .
H7A H 0.599467 0.310712 0.079347 0.034 Uiso 1 1 calc GR . . . .
H7B H 0.605536 0.367604 -0.023591 0.034 Uiso 1 1 calc GR . . . .
H7C H 0.467477 0.361129 0.032374 0.034 Uiso 1 1 calc GR . . . .
C4 C 0.2980(3) 0.41687(13) 0.2075(3) 0.0239(6) Uani 1 1 d . . . . .
H4A H 0.318903 0.462174 0.231603 0.036 Uiso 1 1 calc GR . . . .
H4B H 0.197105 0.406974 0.204558 0.036 Uiso 1 1 calc GR . . . .
H4C H 0.310186 0.408603 0.117641 0.036 Uiso 1 1 calc GR . . . .
C6 C 0.6173(3) 0.49417(12) 0.1720(3) 0.0215(6) Uani 1 1 d . . . . .
H6A H 0.510377 0.498611 0.140371 0.032 Uiso 1 1 calc GR . . . .
H6B H 0.658089 0.511126 0.102254 0.032 Uiso 1 1 calc GR . . . .
H6C H 0.657394 0.518267 0.257173 0.032 Uiso 1 1 calc GR . . . .
B1 B 0.7172(3) 0.37500(13) 0.4678(3) 0.0145(6) Uani 1 1 d . . . . .
C5 C 0.3937(3) 0.27972(14) 0.2900(4) 0.0496(10) Uani 1 1 d . . . . .
H5A H 0.398106 0.273277 0.196838 0.074 Uiso 1 1 calc GR . . . .
H5B H 0.296690 0.267082 0.294513 0.074 Uiso 1 1 calc GR . . . .
H5C H 0.468887 0.253386 0.353669 0.074 Uiso 1 1 calc GR . . . .
C3 C 0.4016(3) 0.3835(2) 0.5056(3) 0.0557(11) Uani 1 1 d . . . . .
H3A H 0.451388 0.350647 0.571770 0.084 Uiso 1 1 calc GR . . . .
H3B H 0.296853 0.383626 0.496838 0.084 Uiso 1 1 calc GR . . . .
H3C H 0.443536 0.425774 0.537103 0.084 Uiso 1 1 calc GR . . . .
B00A B 0.8614(3) 0.29695(13) 0.6073(3) 0.0140(6) Uani 1 1 d . . . . .
H00A H 0.819658 0.254487 0.539712 0.017 Uiso 1 1 calc R . . . .
B00C B 0.9866(3) 0.42621(14) 0.8101(3) 0.0199(7) Uani 1 1 d . . . . .
H00C H 1.029880 0.468092 0.879054 0.024 Uiso 1 1 calc R . . . .
B00D B 0.8115(3) 0.30951(14) 0.7579(3) 0.0172(6) Uani 1 1 d . . . . .
H00D H 0.737032 0.275644 0.789709 0.021 Uiso 1 1 calc R . . . .
B00E B 1.0309(3) 0.41433(13) 0.6532(3) 0.0170(6) Uani 1 1 d . . . . .
H00E H 1.100527 0.448490 0.615834 0.020 Uiso 1 1 calc R . . . .
B00F B 0.9961(3) 0.28900(14) 0.7641(3) 0.0174(6) Uani 1 1 d . . . . .
H00F H 1.045583 0.241316 0.803131 0.021 Uiso 1 1 calc R . . . .
B00G B 0.8062(3) 0.39434(14) 0.7866(3) 0.0194(7) Uani 1 1 d . . . . .
H00G H 0.728278 0.415441 0.837074 0.023 Uiso 1 1 calc R . . . .
B00H B 0.8517(3) 0.43499(13) 0.6535(3) 0.0171(6) Uani 1 1 d . . . . .
H00H H 0.803401 0.483073 0.616206 0.021 Uiso 1 1 calc R . . . .
B00I B 0.9628(3) 0.34891(14) 0.8758(3) 0.0192(6) Uani 1 1 d . . . . .
H00I H 0.990363 0.340255 0.988400 0.023 Uiso 1 1 calc R . . . .
B00J B 1.1019(3) 0.36124(13) 0.7931(3) 0.0187(6) Uani 1 1 d . . . . .
H00J H 1.221583 0.360757 0.851170 0.022 Uiso 1 1 calc R . . . .
B00K B 1.0373(3) 0.32963(13) 0.6250(3) 0.0164(6) Uani 1 1 d . . . . .
H00K H 1.111111 0.308955 0.569613 0.020 Uiso 1 1 calc R . . . .

loop_
_atom_site_aniso_label
_atom_site_aniso_U_11
_atom_site_aniso_U_22
_atom_site_aniso_U_33
_atom_site_aniso_U_23
_atom_site_aniso_U_13
_atom_site_aniso_U_12
Si2 0.0156(4) 0.0131(4) 0.0144(4) 0.0021(3) 0.0044(3) -0.0010(3)
Si1 0.0118(4) 0.0286(4) 0.0287(4) 0.0097(3) 0.0057(3) -0.0001(3)
N1 0.0129(11) 0.0163(11) 0.0157(11) 0.0026(9) 0.0051(9) -0.0003(8)
C2 0.0134(12) 0.0109(12) 0.0149(12) 0.0012(10) 0.0072(10) -0.0013(10)
C1 0.0130(12) 0.0128(12) 0.0167(13) 0.0020(10) 0.0065(10) -0.0004(10)
C8 0.0202(14) 0.0210(14) 0.0215(14) 0.0025(11) 0.0110(11) -0.0006(11)
C7 0.0254(14) 0.0221(14) 0.0190(14) -0.0026(11) 0.0061(12) 0.0001(12)
C4 0.0157(13) 0.0268(15) 0.0265(15) -0.0015(12) 0.0025(11) 0.0031(11)
C6 0.0226(14) 0.0167(13) 0.0224(14) 0.0039(11) 0.0027(12) -0.0023(11)
B1 0.0152(14) 0.0096(14) 0.0209(16) 0.0001(11) 0.0088(12) -0.0003(11)
C5 0.0244(17) 0.0254(17) 0.096(3) 0.0176(18) 0.0131(18) -0.0052(13)
C3 0.0195(16) 0.120(3) 0.0323(18) 0.023(2) 0.0154(14) 0.0105(19)
B00A 0.0154(14) 0.0084(13) 0.0186(15) 0.0016(11) 0.0056(12) 0.0000(11)
B00C 0.0253(17) 0.0151(15) 0.0185(15) -0.0044(12) 0.0057(13) -0.0062(12)
B00D 0.0189(15) 0.0171(15) 0.0145(14) 0.0023(12) 0.0036(12) -0.0019(12)
B00E 0.0159(15) 0.0132(14) 0.0198(16) -0.0019(12) 0.0022(12) -0.0041(12)
B00F 0.0180(15) 0.0141(15) 0.0183(15) 0.0036(12) 0.0026(13) -0.0009(12)
B00G 0.0237(16) 0.0181(15) 0.0181(15) -0.0011(12) 0.0087(13) -0.0018(12)
B00H 0.0201(15) 0.0110(14) 0.0218(15) -0.0006(12) 0.0086(13) -0.0013(12)
B00I 0.0227(16) 0.0179(15) 0.0150(15) 0.0000(12) 0.0025(12) -0.0049(13)
B00J 0.0154(14) 0.0175(15) 0.0195(16) 0.0011(12) -0.0001(12) -0.0032(12)
B00K 0.0128(14) 0.0150(15) 0.0204(15) 0.0000(12) 0.0034(12) 0.0010(11)

loop_
_atom_type_symbol
_atom_type_description
_atom_type_scat_dispersion_real
_atom_type_scat_dispersion_imag
_atom_type_scat_source
C C 0.0033 0.0016 'International Tables Vol C Tables 4.2.6.8 and 6.1.1.4'
H H 0.0000 0.0000 'International Tables Vol C Tables 4.2.6.8 and 6.1.1.4'
B B 0.0013 0.0007 'International Tables Vol C Tables 4.2.6.8 and 6.1.1.4'
N N 0.0061 0.0033 'International Tables Vol C Tables 4.2.6.8 and 6.1.1.4'
Si Si 0.0817 0.0704 'International Tables Vol C Tables 4.2.6.8 and 6.1.1.4'

loop_
_geom_angle_atom_site_label_1
_geom_angle_atom_site_label_2
_geom_angle_atom_site_label_3
_geom_angle
_geom_angle_site_symmetry_1
_geom_angle_site_symmetry_3
_geom_angle_publ_flag
N1 Si2 C8 109.98(10) . . ?
N1 Si2 C7 108.54(11) . . ?
N1 Si2 C6 107.15(11) . . ?
C8 Si2 C6 109.33(12) . . ?
C7 Si2 C8 108.56(12) . . ?
C7 Si2 C6 113.25(12) . . ?
N1 Si1 C4 110.49(11) . . ?
N1 Si1 C5 107.25(12) . . ?
N1 Si1 C3 108.56(12) . . ?
C4 Si1 C5 110.21(14) . . ?
C4 Si1 C3 108.05(14) . . ?
C5 Si1 C3 112.28(19) . . ?
Si2 N1 Si1 123.46(11) . . ?
B1 N1 Si2 118.77(17) . . ?
B1 N1 Si1 117.73(17) . . ?
C1 C2 B00A 61.77(14) . . ?
C1 C2 B00E 112.41(19) . . ?
C1 C2 B00H 62.16(15) . . ?
C1 C2 B00K 112.15(18) . . ?
B1 C2 C1 58.82(15) . . ?
B1 C2 B00A 89.23(17) . . ?
B1 C2 B00E 147.8(2) . . ?
B1 C2 B00H 89.02(18) . . ?
B1 C2 B00K 148.0(2) . . ?
B00E C2 B00A 114.70(18) . . ?
B00E C2 B00H 62.15(16) . . ?
B00E C2 B00K 63.52(15) . . ?
B00H C2 B00A 114.59(18) . . ?
B00K C2 B00A 62.09(15) . . ?
B00K C2 B00H 114.74(19) . . ?
C2 C1 B00A 61.86(14) . . ?
C2 C1 B00D 112.01(18) . . ?
C2 C1 B00G 111.51(19) . . ?
C2 C1 B00H 61.51(15) . . ?
B1 C1 C2 58.29(15) . . ?
B1 C1 B00A 88.99(18) . . ?
B1 C1 B00D 148.2(2) . . ?
B1 C1 B00G 147.2(2) . . ?
B1 C1 B00H 88.36(17) . . ?
B00A C1 B00H 114.12(19) . . ?
B00D C1 B00A 62.15(15) . . ?
B00D C1 B00G 63.58(16) . . ?
B00D C1 B00H 114.49(19) . . ?
B00G C1 B00A 114.50(19) . . ?
B00G C1 B00H 61.83(15) . . ?
Si2 C8 H8A 109.5 . . ?
Si2 C8 H8B 109.5 . . ?
Si2 C8 H8C 109.5 . . ?
H8A C8 H8B 109.5 . . ?
H8A C8 H8C 109.5 . . ?
H8B C8 H8C 109.5 . . ?
Si2 C7 H7A 109.5 . . ?
Si2 C7 H7B 109.5 . . ?
Si2 C7 H7C 109.5 . . ?
H7A C7 H7B 109.5 . . ?
H7A C7 H7C 109.5 . . ?
H7B C7 H7C 109.5 . . ?
Si1 C4 H4A 109.5 . . ?
Si1 C4 H4B 109.5 . . ?
Si1 C4 H4C 109.5 . . ?
H4A C4 H4B 109.5 . . ?
H4A C4 H4C 109.5 . . ?
H4B C4 H4C 109.5 . . ?
Si2 C6 H6A 109.5 . . ?
Si2 C6 H6B 109.5 . . ?
Si2 C6 H6C 109.5 . . ?
H6A C6 H6B 109.5 . . ?
H6A C6 H6C 109.5 . . ?
H6B C6 H6C 109.5 . . ?
N1 B1 C2 148.6(2) . . ?
N1 B1 C1 148.5(2) . . ?
C2 B1 C1 62.89(16) . . ?
Si1 C5 H5A 109.5 . . ?
Si1 C5 H5B 109.5 . . ?
Si1 C5 H5C 109.5 . . ?
H5A C5 H5B 109.5 . . ?
H5A C5 H5C 109.5 . . ?
H5B C5 H5C 109.5 . . ?
Si1 C3 H3A 109.5 . . ?
Si1 C3 H3B 109.5 . . ?
Si1 C3 H3C 109.5 . . ?
H3A C3 H3B 109.5 . . ?
H3A C3 H3C 109.5 . . ?
H3B C3 H3C 109.5 . . ?
C2 B00A H00A 125.5 . . ?
C2 B00A B00D 104.14(18) . . ?
C2 B00A B00F 105.14(19) . . ?
C2 B00A B00K 58.06(14) . . ?
C1 B00A C2 56.37(13) . . ?
C1 B00A H00A 125.4 . . ?
C1 B00A B00D 57.91(14) . . ?
C1 B00A B00F 105.21(19) . . ?
C1 B00A B00K 104.49(18) . . ?
B00D B00A H00A 121.2 . . ?
B00D B00A B00K 110.7(2) . . ?
B00F B00A H00A 121.6 . . ?
B00F B00A B00D 61.76(16) . . ?
B00F B00A B00K 61.80(16) . . ?
B00K B00A H00A 121.0 . . ?
B00E B00C H00C 121.9 . . ?
B00G B00C H00C 121.9 . . ?
B00G B00C B00E 107.9(2) . . ?
B00H B00C H00C 122.1 . . ?
B00H B00C B00E 59.91(16) . . ?
B00H B00C B00G 60.11(16) . . ?
B00H B00C B00I 107.4(2) . . ?
B00H B00C B00J 107.2(2) . . ?
B00I B00C H00C 121.8 . . ?
B00I B00C B00E 107.8(2) . . ?
B00I B00C B00G 59.33(16) . . ?
B00I B00C B00J 60.62(16) . . ?
B00J B00C H00C 122.0 . . ?
B00J B00C B00E 59.25(16) . . ?
B00J B00C B00G 107.8(2) . . ?
C1 B00D B00A 59.94(15) . . ?
C1 B00D H00D 124.8 . . ?
C1 B00D B00F 104.02(19) . . ?
C1 B00D B00G 58.42(15) . . ?
C1 B00D B00I 103.49(19) . . ?
B00A B00D H00D 121.8 . . ?
B00A B00D B00F 58.19(15) . . ?
B00A B00D B00G 108.51(19) . . ?
B00A B00D B00I 106.4(2) . . ?
B00F B00D H00D 123.1 . . ?
B00G B00D H00D 121.3 . . ?
B00G B00D B00F 107.7(2) . . ?
B00I B00D H00D 123.4 . . ?
B00I B00D B00F 59.89(16) . . ?
B00I B00D B00G 59.51(16) . . ?
C2 B00E B00C 103.86(19) . . ?
C2 B00E H00E 125.0 . . ?
C2 B00E B00H 59.88(15) . . ?
C2 B00E B00J 103.32(19) . . ?
C2 B00E B00K 58.42(14) . . ?
B00C B00E H00E 123.1 . . ?
B00H B00E B00C 58.21(16) . . ?
B00H B00E H00E 121.7 . . ?
B00H B00E B00J 106.4(2) . . ?
B00H B00E B00K 108.71(19) . . ?
B00J B00E B00C 59.91(16) . . ?
B00J B00E H00E 123.4 . . ?
B00J B00E B00K 59.64(16) . . ?
B00K B00E B00C 107.96(19) . . ?
B00K B00E H00E 121.1 . . ?
B00A B00F B00D 60.06(15) . . ?
B00A B00F H00F 122.0 . . ?
B00A B00F B00I 107.5(2) . . ?
B00A B00F B00J 107.32(19) . . ?
B00A B00F B00K 60.10(15) . . ?
B00D B00F H00F 121.8 . . ?
B00D B00F B00K 108.07(19) . . ?
B00I B00F B00D 59.46(16) . . ?
B00I B00F H00F 121.8 . . ?
B00I B00F B00K 107.83(19) . . ?
B00J B00F B00D 107.9(2) . . ?
B00J B00F H00F 122.0 . . ?
B00J B00F B00I 60.60(16) . . ?
B00J B00F B00K 59.20(15) . . ?
B00K B00F H00F 121.9 . . ?
C1 B00G B00C 104.22(19) . . ?
C1 B00G B00D 58.00(14) . . ?
C1 B00G H00G 124.9 . . ?
C1 B00G B00H 60.10(15) . . ?
C1 B00G B00I 103.4(2) . . ?
B00C B00G H00G 122.8 . . ?
B00D B00G B00C 108.1(2) . . ?
B00D B00G H00G 121.2 . . ?
B00H B00G B00C 58.31(16) . . ?
B00H B00G B00D 108.5(2) . . ?
B00H B00G H00G 121.7 . . ?
B00H B00G B00I 106.6(2) . . ?
B00I B00G B00C 60.02(16) . . ?
B00I B00G B00D 59.87(16) . . ?
B00I B00G H00G 123.2 . . ?
C2 B00H C1 56.32(14) . . ?
C2 B00H B00C 105.2(2) . . ?
C2 B00H B00E 57.98(15) . . ?
C2 B00H B00G 104.25(19) . . ?
C2 B00H H00H 125.5 . . ?
C1 B00H B00E 104.29(19) . . ?
C1 B00H B00G 58.08(15) . . ?
C1 B00H H00H 125.4 . . ?
B00C B00H C1 105.18(19) . . ?
B00C B00H B00E 61.88(16) . . ?
B00C B00H B00G 61.58(16) . . ?
B00C B00H H00H 121.6 . . ?
B00E B00H B00G 110.6(2) . . ?
B00E B00H H00H 121.1 . . ?
B00G B00H H00H 121.2 . . ?
B00C B00I B00F 108.5(2) . . ?
B00C B00I H00I 121.2 . . ?
B00C B00I B00J 59.74(16) . . ?
B00D B00I B00C 109.2(2) . . ?
B00D B00I B00F 60.66(16) . . ?
B00D B00I H00I 121.0 . . ?
B00D B00I B00J 108.1(2) . . ?
B00F B00I H00I 121.2 . . ?
B00F B00I B00J 59.67(16) . . ?
B00G B00I B00C 60.65(16) . . ?
B00G B00I B00D 60.61(16) . . ?
B00G B00I B00F 109.2(2) . . ?
B00G B00I H00I 121.0 . . ?
B00G B00I B00J 108.1(2) . . ?
B00J B00I H00I 122.2 . . ?
B00C B00J B00I 59.64(16) . . ?
B00C B00J H00J 121.2 . . ?
B00E B00J B00C 60.84(16) . . ?
B00E B00J B00F 109.3(2) . . ?
B00E B00J B00I 108.3(2) . . ?
B00E B00J H00J 121.0 . . ?
B00F B00J B00C 108.5(2) . . ?
B00F B00J B00I 59.73(16) . . ?
B00F B00J H00J 121.2 . . ?
B00I B00J H00J 122.1 . . ?
B00K B00J B00C 109.5(2) . . ?
B00K B00J B00E 60.59(15) . . ?
B00K B00J B00F 60.89(16) . . ?
B00K B00J B00I 108.5(2) . . ?
B00K B00J H00J 120.8 . . ?
C2 B00K B00A 59.84(14) . . ?
C2 B00K B00E 58.06(14) . . ?
C2 B00K B00F 103.66(19) . . ?
C2 B00K B00J 103.14(19) . . ?
C2 B00K H00K 125.2 . . ?
B00A B00K B00E 108.39(19) . . ?
B00A B00K B00F 58.10(15) . . ?
B00A B00K H00K 121.8 . . ?
B00E B00K B00F 107.9(2) . . ?
B00E B00K H00K 121.2 . . ?
B00F B00K H00K 123.1 . . ?
B00J B00K B00A 106.3(2) . . ?
B00J B00K B00E 59.76(15) . . ?
B00J B00K B00F 59.91(16) . . ?
B00J B00K H00K 123.4 . . ?

loop_
_geom_bond_atom_site_label_1
_geom_bond_atom_site_label_2
_geom_bond_distance
_geom_bond_site_symmetry_2
_geom_bond_publ_flag
Si2 N1 1.782(2) . ?
Si2 C8 1.857(3) . ?
Si2 C7 1.854(3) . ?
Si2 C6 1.859(3) . ?
Si1 N1 1.797(2) . ?
Si1 C4 1.852(3) . ?
Si1 C5 1.853(3) . ?
Si1 C3 1.854(3) . ?
N1 B1 1.354(3) . ?
C2 C1 1.640(3) . ?
C2 B1 1.567(4) . ?
C2 B00A 1.736(3) . ?
C2 B00E 1.698(3) . ?
C2 B00H 1.732(4) . ?
C2 B00K 1.704(3) . ?
C1 B1 1.576(4) . ?
C1 B00A 1.735(3) . ?
C1 B00D 1.698(4) . ?
C1 B00G 1.706(4) . ?
C1 B00H 1.742(4) . ?
C8 H8A 0.9800 . ?
C8 H8B 0.9800 . ?
C8 H8C 0.9800 . ?
C7 H7A 0.9800 . ?
C7 H7B 0.9800 . ?
C7 H7C 0.9800 . ?
C4 H4A 0.9800 . ?
C4 H4B 0.9800 . ?
C4 H4C 0.9800 . ?
C6 H6A 0.9800 . ?
C6 H6B 0.9800 . ?
C6 H6C 0.9800 . ?
C5 H5A 0.9800 . ?
C5 H5B 0.9800 . ?
C5 H5C 0.9800 . ?
C3 H3A 0.9800 . ?
C3 H3B 0.9800 . ?
C3 H3C 0.9800 . ?
B00A H00A 1.1200 . ?
B00A B00D 1.772(4) . ?
B00A B00F 1.738(4) . ?
B00A B00K 1.774(4) . ?
B00C H00C 1.1200 . ?
B00C B00E 1.804(4) . ?
B00C B00G 1.797(4) . ?
B00C B00H 1.739(4) . ?
B00C B00I 1.786(4) . ?
B00C B00J 1.788(4) . ?
B00D H00D 1.1200 . ?
B00D B00F 1.802(4) . ?
B00D B00G 1.793(4) . ?
B00D B00I 1.780(4) . ?
B00E H00E 1.1200 . ?
B00E B00H 1.770(4) . ?
B00E B00J 1.776(4) . ?
B00E B00K 1.791(4) . ?
B00F H00F 1.1200 . ?
B00F B00I 1.788(4) . ?
B00F B00J 1.787(4) . ?
B00F B00K 1.804(4) . ?
B00G H00G 1.1200 . ?
B00G B00H 1.772(4) . ?
B00G B00I 1.773(4) . ?
B00H H00H 1.1200 . ?
B00I H00I 1.1200 . ?
B00I B00J 1.803(4) . ?
B00J H00J 1.1200 . ?
B00J B00K 1.774(4) . ?
B00K H00K 1.1200 . ?

loop_
_geom_torsion_atom_site_label_1
_geom_torsion_atom_site_label_2
_geom_torsion_atom_site_label_3
_geom_torsion_atom_site_label_4
_geom_torsion
_geom_torsion_site_symmetry_1
_geom_torsion_site_symmetry_2
_geom_torsion_site_symmetry_3
_geom_torsion_site_symmetry_4
_geom_torsion_publ_flag
Si2 N1 B1 C2 -4.7(5) . . . . ?
Si2 N1 B1 C1 171.4(3) . . . . ?
Si1 N1 B1 C2 173.0(4) . . . . ?
Si1 N1 B1 C1 -10.8(5) . . . . ?
C2 C1 B1 N1 -177.8(5) . . . . ?
C2 C1 B00A B00D 139.76(19) . . . . ?
C2 C1 B00A B00F 98.3(2) . . . . ?
C2 C1 B00A B00K 34.11(17) . . . . ?
C2 C1 B00D B00A -37.91(18) . . . . ?
C2 C1 B00D B00F 1.5(2) . . . . ?
C2 C1 B00D B00G 103.9(2) . . . . ?
C2 C1 B00D B00I 63.4(2) . . . . ?
C2 C1 B00G B00C -2.0(2) . . . . ?
C2 C1 B00G B00D -104.7(2) . . . . ?
C2 C1 B00G B00H 37.57(18) . . . . ?
C2 C1 B00G B00I -64.0(2) . . . . ?
C2 C1 B00H B00C -98.4(2) . . . . ?
C2 C1 B00H B00E -34.18(17) . . . . ?
C2 C1 B00H B00G -139.8(2) . . . . ?
C2 B00A B00D C1 33.69(16) . . . . ?
C2 B00A B00D B00F -99.8(2) . . . . ?
C2 B00A B00D B00G 0.0(2) . . . . ?
C2 B00A B00D B00I -62.7(2) . . . . ?
C2 B00A B00F B00D 98.16(19) . . . . ?
C2 B00A B00F B00I 61.0(2) . . . . ?
C2 B00A B00F B00J -2.9(2) . . . . ?
C2 B00A B00F B00K -39.93(17) . . . . ?
C2 B00A B00K B00E 33.08(17) . . . . ?
C2 B00A B00K B00F 133.1(2) . . . . ?
C2 B00A B00K B00J 96.0(2) . . . . ?
C2 B00E B00H C1 33.46(16) . . . . ?
C2 B00E B00H B00C 133.3(2) . . . . ?
C2 B00E B00H B00G 94.3(2) . . . . ?
C2 B00E B00J B00C -98.5(2) . . . . ?
C2 B00E B00J B00F 2.4(3) . . . . ?
C2 B00E B00J B00I -61.0(2) . . . . ?
C2 B00E B00J B00K 40.33(17) . . . . ?
C2 B00E B00K B00A -33.79(18) . . . . ?
C2 B00E B00K B00F -95.2(2) . . . . ?
C2 B00E B00K B00J -132.3(2) . . . . ?
C1 C2 B1 N1 177.8(5) . . . . ?
C1 C2 B00A B00D -34.36(17) . . . . ?
C1 C2 B00A B00F -98.4(2) . . . . ?
C1 C2 B00A B00K -140.2(2) . . . . ?
C1 C2 B00E B00C 1.7(2) . . . . ?
C1 C2 B00E B00H -37.89(18) . . . . ?
C1 C2 B00E B00J 63.5(2) . . . . ?
C1 C2 B00E B00K 104.5(2) . . . . ?
C1 C2 B00H B00C 98.3(2) . . . . ?
C1 C2 B00H B00E 140.1(2) . . . . ?
C1 C2 B00H B00G 34.42(17) . . . . ?
C1 C2 B00K B00A 37.49(18) . . . . ?
C1 C2 B00K B00E -104.9(2) . . . . ?
C1 C2 B00K B00F -2.1(2) . . . . ?
C1 C2 B00K B00J -63.9(2) . . . . ?
C1 B00A B00D B00F -133.5(2) . . . . ?
C1 B00A B00D B00G -33.72(18) . . . . ?
C1 B00A B00D B00I -96.4(2) . . . . ?
C1 B00A B00F B00D 39.56(17) . . . . ?
C1 B00A B00F B00I 2.4(2) . . . . ?
C1 B00A B00F B00J -61.5(2) . . . . ?
C1 B00A B00F B00K -98.53(19) . . . . ?
C1 B00A B00K C2 -33.38(16) . . . . ?
C1 B00A B00K B00E -0.3(2) . . . . ?
C1 B00A B00K B00F 99.7(2) . . . . ?
C1 B00A B00K B00J 62.6(2) . . . . ?
C1 B00D B00F B00A -40.32(17) . . . . ?
C1 B00D B00F B00I 97.6(2) . . . . ?
C1 B00D B00F B00J 59.8(2) . . . . ?
C1 B00D B00F B00K -2.8(2) . . . . ?
C1 B00D B00G B00C -95.8(2) . . . . ?
C1 B00D B00G B00H -34.00(18) . . . . ?
C1 B00D B00G B00I -132.8(2) . . . . ?
C1 B00D B00I B00C 2.4(3) . . . . ?
C1 B00D B00I B00F -98.6(2) . . . . ?
C1 B00D B00I B00G 39.99(18) . . . . ?
C1 B00D B00I B00J -61.0(2) . . . . ?
C1 B00G B00H C2 -33.66(17) . . . . ?
C1 B00G B00H B00C -133.5(2) . . . . ?
C1 B00G B00H B00E -94.4(2) . . . . ?
C1 B00G B00I B00C 98.8(2) . . . . ?
C1 B00G B00I B00D -39.77(17) . . . . ?
C1 B00G B00I B00F -2.1(2) . . . . ?
C1 B00G B00I B00J 61.2(2) . . . . ?
C8 Si2 N1 Si1 -163.67(13) . . . . ?
C8 Si2 N1 B1 13.9(2) . . . . ?
C7 Si2 N1 Si1 -45.04(17) . . . . ?
C7 Si2 N1 B1 132.5(2) . . . . ?
C4 Si1 N1 Si2 -32.56(17) . . . . ?
C4 Si1 N1 B1 149.83(19) . . . . ?
C6 Si2 N1 Si1 77.59(15) . . . . ?
C6 Si2 N1 B1 -104.8(2) . . . . ?
B1 C2 C1 B00A 107.88(19) . . . . ?
B1 C2 C1 B00D 145.9(2) . . . . ?
B1 C2 C1 B00G -145.0(2) . . . . ?
B1 C2 C1 B00H -107.28(19) . . . . ?
B1 C2 B00A C1 -54.52(16) . . . . ?
B1 C2 B00A B00D -88.9(2) . . . . ?
B1 C2 B00A B00F -152.9(2) . . . . ?
B1 C2 B00A B00K 165.3(2) . . . . ?
B1 C2 B00E B00C 68.4(4) . . . . ?
B1 C2 B00E B00H 28.8(4) . . . . ?
B1 C2 B00E B00J 130.2(4) . . . . ?
B1 C2 B00E B00K 171.1(4) . . . . ?
B1 C2 B00H C1 54.79(16) . . . . ?
B1 C2 B00H B00C 153.12(19) . . . . ?
B1 C2 B00H B00E -165.2(2) . . . . ?
B1 C2 B00H B00G 89.2(2) . . . . ?
B1 C2 B00K B00A -28.7(4) . . . . ?
B1 C2 B00K B00E -171.1(4) . . . . ?
B1 C2 B00K B00F -68.3(4) . . . . ?
B1 C2 B00K B00J -130.1(4) . . . . ?
B1 C1 B00A C2 54.08(16) . . . . ?
B1 C1 B00A B00D -166.2(2) . . . . ?
B1 C1 B00A B00F 152.37(19) . . . . ?
B1 C1 B00A B00K 88.2(2) . . . . ?
B1 C1 B00D B00A 27.0(4) . . . . ?
B1 C1 B00D B00F 66.5(4) . . . . ?
B1 C1 B00D B00G 168.8(4) . . . . ?
B1 C1 B00D B00I 128.3(4) . . . . ?
B1 C1 B00G B00C -66.4(4) . . . . ?
B1 C1 B00G B00D -169.2(4) . . . . ?
B1 C1 B00G B00H -26.9(4) . . . . ?
B1 C1 B00G B00I -128.4(4) . . . . ?
B1 C1 B00H C2 -54.36(16) . . . . ?
B1 C1 B00H B00C -152.8(2) . . . . ?
B1 C1 B00H B00E -88.5(2) . . . . ?
B1 C1 B00H B00G 165.8(2) . . . . ?
C5 Si1 N1 Si2 87.58(18) . . . . ?
C5 Si1 N1 B1 -90.0(2) . . . . ?
C3 Si1 N1 Si2 -150.88(17) . . . . ?
C3 Si1 N1 B1 31.5(2) . . . . ?
B00A C2 C1 B1 -107.88(19) . . . . ?
B00A C2 C1 B00D 38.03(18) . . . . ?
B00A C2 C1 B00G 107.1(2) . . . . ?
B00A C2 C1 B00H 144.84(19) . . . . ?
B00A C2 B1 N1 -125.3(4) . . . . ?
B00A C2 B1 C1 56.99(15) . . . . ?
B00A C2 B00E B00C -66.4(2) . . . . ?
B00A C2 B00E B00H -106.0(2) . . . . ?
B00A C2 B00E B00J -4.5(3) . . . . ?
B00A C2 B00E B00K 36.42(19) . . . . ?
B00A C2 B00H C1 -33.91(18) . . . . ?
B00A C2 B00H B00C 64.4(2) . . . . ?
B00A C2 B00H B00E 106.1(2) . . . . ?
B00A C2 B00H B00G 0.5(3) . . . . ?
B00A C2 B00K B00E -142.4(2) . . . . ?
B00A C2 B00K B00F -39.63(17) . . . . ?
B00A C2 B00K B00J -101.4(2) . . . . ?
B00A C1 B1 N1 125.2(4) . . . . ?
B00A C1 B1 C2 -57.07(15) . . . . ?
B00A C1 B00D B00F 39.44(17) . . . . ?
B00A C1 B00D B00G 141.8(2) . . . . ?
B00A C1 B00D B00I 101.3(2) . . . . ?
B00A C1 B00G B00C 65.8(2) . . . . ?
B00A C1 B00G B00D -36.90(19) . . . . ?
B00A C1 B00G B00H 105.4(2) . . . . ?
B00A C1 B00G B00I 3.8(3) . . . . ?
B00A C1 B00H C2 33.80(18) . . . . ?
B00A C1 B00H B00C -64.6(2) . . . . ?
B00A C1 B00H B00E -0.4(3) . . . . ?
B00A C1 B00H B00G -106.0(2) . . . . ?
B00A B00D B00F B00I 138.0(2) . . . . ?
B00A B00D B00F B00J 100.1(2) . . . . ?
B00A B00D B00F B00K 37.52(18) . . . . ?
B00A B00D B00G C1 34.33(18) . . . . ?
B00A B00D B00G B00C -61.4(2) . . . . ?
B00A B00D B00G B00H 0.3(3) . . . . ?
B00A B00D B00G B00I -98.5(2) . . . . ?
B00A B00D B00I B00C 64.6(2) . . . . ?
B00A B00D B00I B00F -36.37(18) . . . . ?
B00A B00D B00I B00G 102.2(2) . . . . ?
B00A B00D B00I B00J 1.2(3) . . . . ?
B00A B00F B00I B00C -64.7(2) . . . . ?
B00A B00F B00I B00D 37.47(18) . . . . ?
B00A B00F B00I B00G -0.2(3) . . . . ?
B00A B00F B00I B00J -100.4(2) . . . . ?
B00A B00F B00J B00C 65.0(2) . . . . ?
B00A B00F B00J B00E 0.3(3) . . . . ?
B00A B00F B00J B00I 100.7(2) . . . . ?
B00A B00F B00J B00K -37.45(19) . . . . ?
B00A B00F B00K C2 40.52(17) . . . . ?
B00A B00F B00K B00E 100.9(2) . . . . ?
B00A B00F B00K B00J 138.0(2) . . . . ?
B00C B00E B00H C2 -133.3(2) . . . . ?
B00C B00E B00H C1 -99.8(2) . . . . ?
B00C B00E B00H B00G -38.96(19) . . . . ?
B00C B00E B00J B00F 100.9(2) . . . . ?
B00C B00E B00J B00I 37.44(18) . . . . ?
B00C B00E B00J B00K 138.8(2) . . . . ?
B00C B00E B00K C2 95.5(2) . . . . ?
B00C B00E B00K B00A 61.7(2) . . . . ?
B00C B00E B00K B00F 0.3(3) . . . . ?
B00C B00E B00K B00J -36.81(19) . . . . ?
B00C B00G B00H C2 99.8(2) . . . . ?
B00C B00G B00H C1 133.5(2) . . . . ?
B00C B00G B00H B00E 39.10(19) . . . . ?
B00C B00G B00I B00D -138.6(2) . . . . ?
B00C B00G B00I B00F -101.0(2) . . . . ?
B00C B00G B00I B00J -37.61(19) . . . . ?
B00C B00I B00J B00E -37.97(18) . . . . ?
B00C B00I B00J B00F -140.1(2) . . . . ?
B00C B00I B00J B00K -102.2(2) . . . . ?
B00C B00J B00K C2 -2.5(2) . . . . ?
B00C B00J B00K B00A -64.5(2) . . . . ?
B00C B00J B00K B00E 37.59(19) . . . . ?
B00C B00J B00K B00F -100.8(2) . . . . ?
B00D C1 B1 N1 101.5(5) . . . . ?
B00D C1 B1 C2 -80.7(4) . . . . ?
B00D C1 B00A C2 -139.76(19) . . . . ?
B00D C1 B00A B00F -41.47(18) . . . . ?
B00D C1 B00A B00K -105.7(2) . . . . ?
B00D C1 B00G B00C 102.7(2) . . . . ?
B00D C1 B00G B00H 142.3(2) . . . . ?
B00D C1 B00G B00I 40.72(18) . . . . ?
B00D C1 B00H C2 102.8(2) . . . . ?
B00D C1 B00H B00C 4.4(3) . . . . ?
B00D C1 B00H B00E 68.6(2) . . . . ?
B00D C1 B00H B00G -37.0(2) . . . . ?
B00D B00A B00F B00I -37.20(18) . . . . ?
B00D B00A B00F B00J -101.0(2) . . . . ?
B00D B00A B00F B00K -138.1(2) . . . . ?
B00D B00A B00K C2 -94.1(2) . . . . ?
B00D B00A B00K B00E -61.0(2) . . . . ?
B00D B00A B00K B00F 38.99(19) . . . . ?
B00D B00A B00K B00J 1.9(2) . . . . ?
B00D B00F B00I B00C -102.1(2) . . . . ?
B00D B00F B00I B00G -37.64(19) . . . . ?
B00D B00F B00I B00J -137.9(2) . . . . ?
B00D B00F B00J B00C 1.7(3) . . . . ?
B00D B00F B00J B00E -63.0(2) . . . . ?
B00D B00F B00J B00I 37.37(19) . . . . ?
B00D B00F B00J B00K -100.8(2) . . . . ?
B00D B00F B00K C2 3.0(2) . . . . ?
B00D B00F B00K B00A -37.50(18) . . . . ?
B00D B00F B00K B00E 63.4(2) . . . . ?
B00D B00F B00K B00J 100.5(2) . . . . ?
B00D B00G B00H C2 -0.5(3) . . . . ?
B00D B00G B00H C1 33.16(18) . . . . ?
B00D B00G B00H B00C -100.3(2) . . . . ?
B00D B00G B00H B00E -61.2(2) . . . . ?
B00D B00G B00I B00C 138.6(2) . . . . ?
B00D B00G B00I B00F 37.66(18) . . . . ?
B00D B00G B00I B00J 101.0(2) . . . . ?
B00D B00I B00J B00C 102.2(2) . . . . ?
B00D B00I B00J B00E 64.2(2) . . . . ?
B00D B00I B00J B00F -37.96(19) . . . . ?
B00D B00I B00J B00K 0.0(3) . . . . ?
B00E C2 C1 B1 145.2(2) . . . . ?
B00E C2 C1 B00A -107.0(2) . . . . ?
B00E C2 C1 B00D -68.9(2) . . . . ?
B00E C2 C1 B00G 0.2(3) . . . . ?
B00E C2 C1 B00H 37.89(19) . . . . ?
B00E C2 B1 N1 95.0(6) . . . . ?
B00E C2 B1 C1 -82.8(4) . . . . ?
B00E C2 B00A C1 103.3(2) . . . . ?
B00E C2 B00A B00D 68.9(2) . . . . ?
B00E C2 B00A B00F 4.8(3) . . . . ?
B00E C2 B00A B00K -37.0(2) . . . . ?
B00E C2 B00H C1 -140.1(2) . . . . ?
B00E C2 B00H B00C -41.72(18) . . . . ?
B00E C2 B00H B00G -105.6(2) . . . . ?
B00E C2 B00K B00A 142.4(2) . . . . ?
B00E C2 B00K B00F 102.8(2) . . . . ?
B00E C2 B00K B00J 40.98(18) . . . . ?
B00E B00C B00G C1 3.0(2) . . . . ?
B00E B00C B00G B00D 63.5(2) . . . . ?
B00E B00C B00G B00H -37.49(18) . . . . ?
B00E B00C B00G B00I 100.5(2) . . . . ?
B00E B00C B00H C2 39.78(17) . . . . ?
B00E B00C B00H C1 98.3(2) . . . . ?
B00E B00C B00H B00G 138.0(2) . . . . ?
B00E B00C B00I B00D -63.1(3) . . . . ?
B00E B00C B00I B00F 1.4(3) . . . . ?
B00E B00C B00I B00G -100.7(2) . . . . ?
B00E B00C B00I B00J 37.15(19) . . . . ?
B00E B00C B00J B00F -102.3(2) . . . . ?
B00E B00C B00J B00I -138.0(2) . . . . ?
B00E B00C B00J B00K -37.49(18) . . . . ?
B00E B00J B00K C2 -40.11(17) . . . . ?
B00E B00J B00K B00A -102.1(2) . . . . ?
B00E B00J B00K B00F -138.4(2) . . . . ?
B00F B00A B00D C1 133.5(2) . . . . ?
B00F B00A B00D B00G 99.8(2) . . . . ?
B00F B00A B00D B00I 37.13(18) . . . . ?
B00F B00A B00K C2 -133.1(2) . . . . ?
B00F B00A B00K B00E -100.0(2) . . . . ?
B00F B00A B00K B00J -37.13(18) . . . . ?
B00F B00D B00G C1 95.9(2) . . . . ?
B00F B00D B00G B00C 0.1(3) . . . . ?
B00F B00D B00G B00H 61.9(2) . . . . ?
B00F B00D B00G B00I -36.94(18) . . . . ?
B00F B00D B00I B00C 100.9(2) . . . . ?
B00F B00D B00I B00G 138.6(2) . . . . ?
B00F B00D B00I B00J 37.52(18) . . . . ?
B00F B00I B00J B00C 140.1(2) . . . . ?
B00F B00I B00J B00E 102.1(2) . . . . ?
B00F B00I B00J B00K 37.92(19) . . . . ?
B00F B00J B00K C2 98.3(2) . . . . ?
B00F B00J B00K B00A 36.32(18) . . . . ?
B00F B00J B00K B00E 138.4(2) . . . . ?
B00G C1 B1 N1 -97.2(5) . . . . ?
B00G C1 B1 C2 80.6(4) . . . . ?
B00G C1 B00A C2 -102.3(2) . . . . ?
B00G C1 B00A B00D 37.45(19) . . . . ?
B00G C1 B00A B00F -4.0(3) . . . . ?
B00G C1 B00A B00K -68.2(2) . . . . ?
B00G C1 B00D B00A -141.8(2) . . . . ?
B00G C1 B00D B00F -102.4(2) . . . . ?
B00G C1 B00D B00I -40.55(19) . . . . ?
B00G C1 B00H C2 139.8(2) . . . . ?
B00G C1 B00H B00C 41.39(19) . . . . ?
B00G C1 B00H B00E 105.6(2) . . . . ?
B00G B00C B00E C2 -2.9(2) . . . . ?
B00G B00C B00E B00H 37.57(18) . . . . ?
B00G B00C B00E B00J -100.4(2) . . . . ?
B00G B00C B00E B00K -63.7(2) . . . . ?
B00G B00C B00H C2 -98.2(2) . . . . ?
B00G B00C B00H C1 -39.65(18) . . . . ?
B00G B00C B00H B00E -138.0(2) . . . . ?
B00G B00C B00I B00D 37.60(19) . . . . ?
B00G B00C B00I B00F 102.1(2) . . . . ?
B00G B00C B00I B00J 137.8(2) . . . . ?
B00G B00C B00J B00E 100.7(2) . . . . ?
B00G B00C B00J B00F -1.6(3) . . . . ?
B00G B00C B00J B00I -37.34(19) . . . . ?
B00G B00C B00J B00K 63.2(2) . . . . ?
B00G B00D B00F B00A -101.2(2) . . . . ?
B00G B00D B00F B00I 36.78(18) . . . . ?
B00G B00D B00F B00J -1.1(3) . . . . ?
B00G B00D B00F B00K -63.7(2) . . . . ?
B00G B00D B00I B00C -37.62(19) . . . . ?
B00G B00D B00I B00F -138.6(2) . . . . ?
B00G B00D B00I B00J -101.0(2) . . . . ?
B00G B00I B00J B00C 38.02(19) . . . . ?
B00G B00I B00J B00E 0.0(3) . . . . ?
B00G B00I B00J B00F -102.1(2) . . . . ?
B00G B00I B00J B00K -64.2(2) . . . . ?
B00H C2 C1 B1 107.28(19) . . . . ?
B00H C2 C1 B00A -144.84(19) . . . . ?
B00H C2 C1 B00D -106.8(2) . . . . ?
B00H C2 C1 B00G -37.70(19) . . . . ?
B00H C2 B1 N1 120.1(4) . . . . ?
B00H C2 B1 C1 -57.62(16) . . . . ?
B00H C2 B00A C1 34.05(18) . . . . ?
B00H C2 B00A B00D -0.3(3) . . . . ?
B00H C2 B00A B00F -64.4(2) . . . . ?
B00H C2 B00A B00K -106.2(2) . . . . ?
B00H C2 B00E B00C 39.60(18) . . . . ?
B00H C2 B00E B00J 101.4(2) . . . . ?
B00H C2 B00E B00K 142.4(2) . . . . ?
B00H C2 B00K B00A 105.9(2) . . . . ?
B00H C2 B00K B00E -36.46(19) . . . . ?
B00H C2 B00K B00F 66.3(2) . . . . ?
B00H C2 B00K B00J 4.5(2) . . . . ?
B00H C1 B1 N1 -120.7(4) . . . . ?
B00H C1 B1 C2 57.10(16) . . . . ?
B00H C1 B00A C2 -33.68(18) . . . . ?
B00H C1 B00A B00D 106.1(2) . . . . ?
B00H C1 B00A B00F 64.6(2) . . . . ?
B00H C1 B00A B00K 0.4(3) . . . . ?
B00H C1 B00D B00A -105.5(2) . . . . ?
B00H C1 B00D B00F -66.1(2) . . . . ?
B00H C1 B00D B00G 36.33(19) . . . . ?
B00H C1 B00D B00I -4.2(3) . . . . ?
B00H C1 B00G B00C -39.57(18) . . . . ?
B00H C1 B00G B00D -142.3(2) . . . . ?
B00H C1 B00G B00I -101.6(2) . . . . ?
B00H B00C B00E C2 -40.44(18) . . . . ?
B00H B00C B00E B00J -138.0(2) . . . . ?
B00H B00C B00E B00K -101.3(2) . . . . ?
B00H B00C B00G C1 40.46(18) . . . . ?
B00H B00C B00G B00D 101.0(2) . . . . ?
B00H B00C B00G B00I 138.0(2) . . . . ?
B00H B00C B00I B00D 0.1(3) . . . . ?
B00H B00C B00I B00F 64.6(2) . . . . ?
B00H B00C B00I B00G -37.48(19) . . . . ?
B00H B00C B00I B00J 100.3(2) . . . . ?
B00H B00C B00J B00E 37.33(18) . . . . ?
B00H B00C B00J B00F -65.0(2) . . . . ?
B00H B00C B00J B00I -100.7(2) . . . . ?
B00H B00C B00J B00K -0.2(3) . . . . ?
B00H B00E B00J B00C -36.37(18) . . . . ?
B00H B00E B00J B00F 64.5(2) . . . . ?
B00H B00E B00J B00I 1.1(2) . . . . ?
B00H B00E B00J B00K 102.4(2) . . . . ?
B00H B00E B00K C2 33.88(18) . . . . ?
B00H B00E B00K B00A 0.1(3) . . . . ?
B00H B00E B00K B00F -61.4(2) . . . . ?
B00H B00E B00K B00J -98.5(2) . . . . ?
B00H B00G B00I B00C 36.47(19) . . . . ?
B00H B00G B00I B00D -102.1(2) . . . . ?
B00H B00G B00I B00F -64.5(2) . . . . ?
B00H B00G B00I B00J -1.1(3) . . . . ?
B00I B00C B00E C2 59.8(2) . . . . ?
B00I B00C B00E B00H 100.2(2) . . . . ?
B00I B00C B00E B00J -37.75(19) . . . . ?
B00I B00C B00E B00K -1.1(3) . . . . ?
B00I B00C B00G C1 -97.5(2) . . . . ?
B00I B00C B00G B00D -37.00(19) . . . . ?
B00I B00C B00G B00H -138.0(2) . . . . ?
B00I B00C B00H C2 -61.1(2) . . . . ?
B00I B00C B00H C1 -2.5(3) . . . . ?
B00I B00C B00H B00E -100.9(2) . . . . ?
B00I B00C B00H B00G 37.13(19) . . . . ?
B00I B00C B00J B00E 138.0(2) . . . . ?
B00I B00C B00J B00F 35.73(19) . . . . ?
B00I B00C B00J B00K 100.5(2) . . . . ?
B00I B00D B00F B00A -138.0(2) . . . . ?
B00I B00D B00F B00J -37.88(19) . . . . ?
B00I B00D B00F B00K -100.4(2) . . . . ?
B00I B00D B00G C1 132.8(2) . . . . ?
B00I B00D B00G B00C 37.06(19) . . . . ?
B00I B00D B00G B00H 98.8(2) . . . . ?
B00I B00F B00J B00C -35.69(19) . . . . ?
B00I B00F B00J B00E -100.4(2) . . . . ?
B00I B00F B00J B00K -138.2(2) . . . . ?
B00I B00F B00K C2 -59.8(2) . . . . ?
B00I B00F B00K B00A -100.3(2) . . . . ?
B00I B00F B00K B00E 0.6(2) . . . . ?
B00I B00F B00K B00J 37.62(19) . . . . ?
B00I B00G B00H C2 62.6(2) . . . . ?
B00I B00G B00H C1 96.2(2) . . . . ?
B00I B00G B00H B00C -37.23(19) . . . . ?
B00I B00G B00H B00E 1.9(3) . . . . ?
B00I B00J B00K C2 60.9(2) . . . . ?
B00I B00J B00K B00A -1.1(2) . . . . ?
B00I B00J B00K B00E 101.0(2) . . . . ?
B00I B00J B00K B00F -37.41(19) . . . . ?
B00J B00C B00E C2 97.5(2) . . . . ?
B00J B00C B00E B00H 138.0(2) . . . . ?
B00J B00C B00E B00K 36.69(18) . . . . ?
B00J B00C B00G C1 -59.6(2) . . . . ?
B00J B00C B00G B00D 0.9(3) . . . . ?
B00J B00C B00G B00H -100.1(2) . . . . ?
B00J B00C B00G B00I 37.91(19) . . . . ?
B00J B00C B00H C2 2.7(2) . . . . ?
B00J B00C B00H C1 61.3(2) . . . . ?
B00J B00C B00H B00E -37.03(18) . . . . ?
B00J B00C B00H B00G 101.0(2) . . . . ?
B00J B00C B00I B00D -100.2(2) . . . . ?
B00J B00C B00I B00F -35.71(19) . . . . ?
B00J B00C B00I B00G -137.8(2) . . . . ?
B00J B00E B00H C2 -96.1(2) . . . . ?
B00J B00E B00H C1 -62.7(2) . . . . ?
B00J B00E B00H B00C 37.13(19) . . . . ?
B00J B00E B00H B00G -1.8(3) . . . . ?
B00J B00E B00K C2 132.3(2) . . . . ?
B00J B00E B00K B00A 98.5(2) . . . . ?
B00J B00E B00K B00F 37.09(18) . . . . ?
B00J B00F B00I B00C 35.74(19) . . . . ?
B00J B00F B00I B00D 137.9(2) . . . . ?
B00J B00F B00I B00G 100.2(2) . . . . ?
B00J B00F B00K C2 -97.4(2) . . . . ?
B00J B00F B00K B00A -138.0(2) . . . . ?
B00J B00F B00K B00E -37.03(18) . . . . ?
B00K C2 C1 B1 -145.5(2) . . . . ?
B00K C2 C1 B00A -37.62(18) . . . . ?
B00K C2 C1 B00D 0.4(3) . . . . ?
B00K C2 C1 B00G 69.5(2) . . . . ?
B00K C2 C1 B00H 107.2(2) . . . . ?
B00K C2 B1 N1 -100.1(5) . . . . ?
B00K C2 B1 C1 82.1(4) . . . . ?
B00K C2 B00A C1 140.2(2) . . . . ?
B00K C2 B00A B00D 105.9(2) . . . . ?
B00K C2 B00A B00F 41.80(18) . . . . ?
B00K C2 B00E B00C -102.8(2) . . . . ?
B00K C2 B00E B00H -142.4(2) . . . . ?
B00K C2 B00E B00J -40.96(18) . . . . ?
B00K C2 B00H C1 -103.1(2) . . . . ?
B00K C2 B00H B00C -4.7(3) . . . . ?
B00K C2 B00H B00E 36.99(19) . . . . ?
B00K C2 B00H B00G -68.6(2) . . . . ?
B00K B00A B00D C1 94.5(2) . . . . ?
B00K B00A B00D B00F -39.01(18) . . . . ?
B00K B00A B00D B00G 60.8(2) . . . . ?
B00K B00A B00D B00I -1.9(3) . . . . ?
B00K B00A B00F B00D 138.1(2) . . . . ?
B00K B00A B00F B00I 100.9(2) . . . . ?
B00K B00A B00F B00J 37.05(18) . . . . ?
B00K B00E B00H C2 -33.30(17) . . . . ?
B00K B00E B00H C1 0.2(2) . . . . ?
B00K B00E B00H B00C 100.0(2) . . . . ?
B00K B00E B00H B00G 61.0(2) . . . . ?
B00K B00E B00J B00C -138.8(2) . . . . ?
B00K B00E B00J B00F -37.89(19) . . . . ?
B00K B00E B00J B00I -101.4(2) . . . . ?
B00K B00F B00I B00C -1.3(3) . . . . ?
B00K B00F B00I B00D 100.9(2) . . . . ?
B00K B00F B00I B00G 63.2(2) . . . . ?
B00K B00F B00I B00J -37.00(18) . . . . ?
B00K B00F B00J B00C 102.5(2) . . . . ?
B00K B00F B00J B00E 37.76(19) . . . . ?
B00K B00F B00J B00I 138.2(2) . . . . ?
